data_9003562
loop_
_publ_author_name
'Armbruster, T.'
'Krivovichev, S. V.'
'Weber, T.'
'Gnos, E.'
'Organova, N. N.'
'Yakovenchuk, V. N.'

_publ_section_title
;
 Origin of diffuse superstructure reflections in labuntsovite-group minerals
 Sample B at T = 22 deg C
;
_journal_name_full 'American Mineralogist'
_journal_page_first 1655
_journal_page_last 1666
_journal_volume 89
_journal_year 2004
_chemical_compound_source 'Khibiny alkaline complex, Kola peninsula, Russia'
_chemical_formula_sum 'Ba0.76 Fe0.46 H11.6 K1.78 Na2.22 O36.92 Si8 Ti4'
_chemical_name_mineral Lemmleinite-Ba
_space_group_IT_number 12
_symmetry_space_group_name_Hall '-C 2y'
_symmetry_space_group_name_H-M 'C 1 2/m 1'
_cell_angle_alpha 90
_cell_angle_beta 116.83
_cell_angle_gamma 90
_cell_formula_units_Z 2
_cell_length_a 14.237
_cell_length_b 13.768
_cell_length_c 7.767
_cell_volume 1358.556
_database_code_amcsd 0003654
_diffrn_ambient_temperature 295.15
_exptl_crystal_density_diffrn 3.103
_cod_original_cell_volume 1358.557
_cod_original_formula_sum 'Ti4 Si8 O36.92 Ba.76 Fe.46 K1.78 Na2.22 H11.6'
_cod_database_code 9003562

loop_
_space_group_symop_operation_xyz
x,y,z
1/2+x,1/2+y,z
x,-y,z
1/2+x,1/2-y,z
-x,y,-z
1/2-x,1/2+y,-z
-x,-y,-z
1/2-x,1/2-y,-z

loop_
_atom_site_aniso_label
_atom_site_aniso_U_11
_atom_site_aniso_U_22
_atom_site_aniso_U_33
_atom_site_aniso_U_12
_atom_site_aniso_U_13
_atom_site_aniso_U_23
Ti1 0.03010 0.00580 0.01160 0.00540 0.01530 0.00270
Ti2 0.01150 0.00460 0.01370 0.00000 -0.00540 0.00000
Si1 0.00630 0.00500 0.00620 -0.00030 0.00220 0.00050
Si2 0.00750 0.00520 0.00690 -0.00070 0.00340 -0.00070
O1 0.00720 0.00910 0.01140 0.00030 0.00180 0.00260
O2 0.00510 0.01320 0.00920 -0.00030 0.00360 -0.00060
O-H2 0.00510 0.01320 0.00920 -0.00030 0.00360 -0.00060
O3 0.01220 0.01020 0.01490 -0.00490 0.00770 -0.00450
O4 0.01260 0.00840 0.01130 0.00060 0.00740 -0.00050
O5 0.01090 0.00570 0.01560 0.00000 0.00650 0.00000
O6 0.01250 0.01320 0.00720 0.00110 0.00330 -0.00030
O7 0.01080 0.00510 0.01660 0.00000 0.00780 0.00000
O8 0.00950 0.00940 0.00970 -0.00110 0.00450 0.00240
Ba(C) 0.01280 0.01380 0.01370 0.00000 0.00630 0.00000
Fe(D) 0.00950 0.00490 0.01300 0.00000 -0.00150 0.00000
K(B) 0.02310 0.04700 0.01850 0.00000 0.00880 0.00000
Na(A) 0.02100 0.02100 0.04000 0.00010 0.01690 -0.00270
Wat1 0.02900 0.04300 0.02600 -0.01100 0.01600 -0.00500
Wat2 0.01900 0.03100 0.02400 -0.00200 0.01100 -0.00200

loop_
_atom_site_label
_atom_site_fract_x
_atom_site_fract_y
_atom_site_fract_z
_atom_site_occupancy
_atom_site_U_iso_or_equiv
_atom_site_type_symbol
_atom_site_attached_hydrogens
Ti1 0.25000 0.25000 0.50000 1.00000 0.01368 Ti 0
Ti2 0.00000 0.22712 0.50000 1.00000 0.01410 Ti 0
Si1 0.20816 0.10996 0.80316 1.00000 0.00605 Si 0
Si2 0.31987 0.11131 0.24992 1.00000 0.00645 Si 0
O1 0.08209 0.11590 0.67360 1.00000 0.01013 O 0
O2 0.10065 0.22441 0.39700 0.50000 0.00899 O 0
O-H2 0.10065 0.22441 0.39700 0.50000 0.00899 O 1
O3 0.41990 0.18084 0.30300 1.00000 0.01178 O 0
O4 0.26520 0.12522 0.38930 1.00000 0.01001 O 0
O5 0.36450 0.00000 0.27140 1.00000 0.01051 O 0
O6 0.23260 0.12820 1.02650 1.00000 0.01140 O 0
O7 0.24740 0.00000 0.78680 1.00000 0.01026 O 0
O8 0.27370 0.18328 0.73850 1.00000 0.00950 O 0
Ba(C) 0.08538 0.00000 0.34230 0.38000 0.01330 Ba 0
Wat(C) 0.10430 0.00000 0.34700 0.46000 0.03002 O 2
Fe(D) 0.00000 0.00000 0.50000 0.46000 0.01153 Fe 0
K(B) 0.41995 0.00000 0.70270 0.89000 0.02976 K 0
Na(B) 0.42900 0.04200 0.71800 0.07000 0.00633 Na 0
Na(A) 0.41330 0.26240 0.01030 0.48500 0.02596 Na 0
Wat1 -0.02480 0.11380 -0.00610 1.00000 0.03128 O 2
Wat2 0.47330 0.14650 0.01020 1.00000 0.02432 O 2

loop_
_cod_changelog_entry_id
_cod_changelog_entry_author
_cod_changelog_entry_date
_cod_changelog_entry_text
1
;cod-tools version 3.8.0
Id: cif_guess_AMCSD_atom_types 9581 2023-05-17 12:35:41Z saulius
;
2023-05-18T11:37:33+03:00
;Derived atom types and hydrogen counts
from atom names that follow the AMCSD naming convention
(Wat == water, O-H == hydroxyl).
;
2
;cod-tools version 3.10.1
Id: cif_fix_AMCSD_aniso_labels 10200 2024-08-01 14:09:44Z saulius
;
2024-08-02T12:20:26+03:00
;Changed the following '_atom_site_aniso_label' values:
'OH2' -> 'O-H2'
;

loop_
_cod_related_entry_id
_cod_related_entry_database
_cod_related_entry_code
1 AMCSD 0003654
